data_7114596
loop_
_publ_author_name
'Stefan Pelties'
'Dirk Herrmann'
'Bas de Bruin'
'Frantisek Hartl'
'Robert Wolf'

_publ_section_title
;
 Selective P4 activation by an organometallic nickel(I) radical: formation
 of a dinuclear nickel(II) tetraphosphide and related di- and
 trichalcogenides
;
_journal_name_full Chem.Commun.
_journal_page_first 7014
_journal_paper_doi 10.1039/C4CC02601B
_journal_volume 50
_journal_year 2014
_chemical_absolute_configuration unk
_chemical_formula_moiety 'C36 H49 N2 Ni O, F6 P'
_chemical_formula_sum 'C36 H49 F6 N2 Ni O P'
_chemical_formula_weight 729.45
_chemical_name_systematic
;
 ?
;
_space_group_crystal_system monoclinic
_space_group_IT_number 9
_space_group_name_Hall 'C -2yc'
_space_group_name_H-M_alt 'C 1 c 1'
_symmetry_space_group_name_Hall 'C -2yc'
_symmetry_space_group_name_H-M 'C 1 c 1'
_atom_sites_solution_hydrogens geom
_atom_sites_solution_primary direct
_atom_sites_solution_secondary difmap
_audit_creation_date 2013-08-21
_audit_creation_method
;
  Olex2 1.2
  (compiled Apr 23 2013 17:59:47, GUI svn.r4466)
;
_cell_angle_alpha 90.00
_cell_angle_beta 94.4860(10)
_cell_angle_gamma 90.00
_cell_formula_units_Z 4
_cell_length_a 12.7889(2)
_cell_length_b 16.8666(3)
_cell_length_c 16.4852(3)
_cell_measurement_reflns_used 13554
_cell_measurement_temperature 122.96(18)
_cell_measurement_theta_max 73.1390
_cell_measurement_theta_min 4.2980
_cell_volume 3545.05(11)
_computing_cell_refinement
;
CrysAlisPro, Agilent Technologies,
Version 1.171.36.24 (release 03-12-2012 CrysAlis171 .NET)
(compiled Dec  3 2012,18:21:49)
;
_computing_data_collection
;
CrysAlisPro, Agilent Technologies,
Version 1.171.36.24 (release 03-12-2012 CrysAlis171 .NET)
(compiled Dec  3 2012,18:21:49)
;
_computing_data_reduction
;
CrysAlisPro, Agilent Technologies,
Version 1.171.36.24 (release 03-12-2012 CrysAlis171 .NET)
(compiled Dec  3 2012,18:21:49)
;
_computing_molecular_graphics
;
O. V. Dolomanov, L. J. Bourhis, R. J. Gildea, J. A. K. Howard and H. Puschmann,
OLEX2: a complete structure solution, refinement and analysis program.
J. Appl. Cryst. (2009). 42, 339-341.
;
_computing_publication_material
;
O. V. Dolomanov, L. J. Bourhis, R. J. Gildea, J. A. K. Howard and H. Puschmann,
OLEX2: a complete structure solution, refinement and analysis program.
J. Appl. Cryst. (2009). 42, 339-341.
;
_computing_structure_refinement
;
SHELXL, G.M. Sheldrick, Acta Cryst.
(2008). A64, 112-122
;
_computing_structure_solution
;
SHELXS, G.M. Sheldrick, Acta Cryst.
(2008). A64, 112-122
;
_diffrn_ambient_temperature 122.96(18)
_diffrn_detector_area_resol_mean 10.3546
_diffrn_measured_fraction_theta_full 0.9985
_diffrn_measured_fraction_theta_max 0.9840
_diffrn_measurement_details
;
  1 omega   22.00  111.00   0.5000    5.0000
omega____ theta____ kappa____ phi______ frames
    -       41.2064   37.0000  -60.0000 178

  2 omega   27.00  117.00   0.5000    5.0000
omega____ theta____ kappa____ phi______ frames
    -       41.2064   37.0000 -150.0000 180

  3 omega   32.00   74.00   0.5000   20.0000
omega____ theta____ kappa____ phi______ frames
    -      106.9800  -45.0000  -30.0000 84

  4 omega   36.00   64.00   0.5000   20.0000
omega____ theta____ kappa____ phi______ frames
    -      106.9800  -30.0000    0.0000 56

  5 omega   38.00  109.00   0.5000   20.0000
omega____ theta____ kappa____ phi______ frames
    -      106.9800  -94.0000    0.0000 142

  6 omega   31.00   68.00   0.5000   20.0000
omega____ theta____ kappa____ phi______ frames
    -      106.9800  -30.0000 -150.0000 74

  7 omega   76.00  158.00   0.5000   20.0000
omega____ theta____ kappa____ phi______ frames
    -      106.9800   77.0000  120.0000 164

  8 omega   29.00   69.00   0.5000   20.0000
omega____ theta____ kappa____ phi______ frames
    -      106.9800  -30.0000   30.0000 80

  9 omega   35.00   86.00   0.5000   20.0000
omega____ theta____ kappa____ phi______ frames
    -      106.9800  -94.0000 -120.0000 102

 10 omega   26.00   82.00   0.5000   20.0000
omega____ theta____ kappa____ phi______ frames
    -      106.9800  -94.0000 -180.0000 112

 11 omega  -98.00   -2.00   0.5000    5.0000
omega____ theta____ kappa____ phi______ frames
    -      -41.2064  125.0000  -60.0000 192

 12 omega  -33.00   71.00   0.5000    5.0000
omega____ theta____ kappa____ phi______ frames
    -       41.2064  -57.0000  150.0000 208

 13 omega   15.00  117.00   0.5000    5.0000
omega____ theta____ kappa____ phi______ frames
    -       41.2064   37.0000   90.0000 204

 14 omega   79.00  158.00   0.5000   20.0000
omega____ theta____ kappa____ phi______ frames
    -      106.9800   45.0000   90.0000 158

 15 omega   76.00  158.00   0.5000   20.0000
omega____ theta____ kappa____ phi______ frames
    -      106.9800   30.0000 -150.0000 164

 16 omega   77.00  158.00   0.5000   20.0000
omega____ theta____ kappa____ phi______ frames
    -      106.9800   61.0000  -90.0000 162

 17 omega   29.00   69.00   0.5000   20.0000
omega____ theta____ kappa____ phi______ frames
    -      106.9800  -30.0000 -180.0000 80

 18 omega   32.00  121.00   0.5000   20.0000
omega____ theta____ kappa____ phi______ frames
    -      106.9800 -125.0000 -180.0000 178

 19 omega   46.00  158.00   0.5000   20.0000
omega____ theta____ kappa____ phi______ frames
    -      106.9800   15.0000   30.0000 224

 20 omega -120.00   -8.00   0.5000    5.0000
omega____ theta____ kappa____ phi______ frames
    -      -41.2064  -77.0000  150.0000 224

 21 omega    8.00  120.00   0.5000    5.0000
omega____ theta____ kappa____ phi______ frames
    -       41.2064   77.0000   90.0000 224

 22 omega   12.00  115.00   0.5000    5.0000
omega____ theta____ kappa____ phi______ frames
    -       41.2064   57.0000  -30.0000 206

 23 omega -162.00  -49.00   0.5000   20.0000
omega____ theta____ kappa____ phi______ frames
    -      -83.0000  -77.0000  -50.7416 226

 24 omega -162.00  -49.00   0.5000   20.0000
omega____ theta____ kappa____ phi______ frames
    -      -83.0000  -77.0000   30.0000 226

 25 omega   73.00  158.00   0.5000   20.0000
omega____ theta____ kappa____ phi______ frames
    -      106.9800   77.0000 -150.0000 170

 26 omega   32.00   76.50   0.5000   20.0000
omega____ theta____ kappa____ phi______ frames
    -      106.9800  -45.0000  150.0000 89
;
_diffrn_measurement_device_type 'SuperNova, Single source at offset), Atlas'
_diffrn_measurement_method '\w scans'
_diffrn_orient_matrix_UB_11 -0.0229755000
_diffrn_orient_matrix_UB_12 0.0203420000
_diffrn_orient_matrix_UB_13 0.0879466000
_diffrn_orient_matrix_UB_21 -0.1068947000
_diffrn_orient_matrix_UB_22 0.0351564000
_diffrn_orient_matrix_UB_23 -0.0312645000
_diffrn_orient_matrix_UB_31 -0.0516670000
_diffrn_orient_matrix_UB_32 -0.0817579000
_diffrn_orient_matrix_UB_33 0.0083566000
_diffrn_radiation_monochromator mirror
_diffrn_radiation_type 'Cu K\a'
_diffrn_radiation_wavelength 1.54178
_diffrn_reflns_av_R_equivalents 0.0307
_diffrn_reflns_av_unetI/netI 0.0316
_diffrn_reflns_limit_h_max 15
_diffrn_reflns_limit_h_min -15
_diffrn_reflns_limit_k_max 20
_diffrn_reflns_limit_k_min -20
_diffrn_reflns_limit_l_max 20
_diffrn_reflns_limit_l_min -20
_diffrn_reflns_number 20803
_diffrn_reflns_theta_full 66.97
_diffrn_reflns_theta_max 73.66
_diffrn_reflns_theta_min 4.35
_diffrn_source 'SuperNova (Cu) X-ray Source'
_exptl_absorpt_coefficient_mu 1.754
_exptl_absorpt_correction_T_max 1.00000
_exptl_absorpt_correction_T_min 0.80138
_exptl_absorpt_correction_type multi-scan
_exptl_absorpt_process_details
;
CrysAlisPro, Agilent Technologies,
Version 1.171.36.24 (release 03-12-2012 CrysAlis171 .NET)
(compiled Dec  3 2012,18:21:49)
Empirical absorption correction using spherical harmonics,
 implemented in SCALE3 ABSPACK scaling algorithm.
;
_exptl_crystal_colour 'clear light pink'
_exptl_crystal_colour_lustre clear
_exptl_crystal_colour_modifier light
_exptl_crystal_colour_primary pink
_exptl_crystal_density_diffrn 1.367
_exptl_crystal_density_method 'not measured'
_exptl_crystal_description plate
_exptl_crystal_F_000 1536
_exptl_crystal_size_max 0.1974
_exptl_crystal_size_mid 0.0705
_exptl_crystal_size_min 0.0462
_refine_diff_density_max 0.229
_refine_diff_density_min -0.257
_refine_diff_density_rms 0.036
_refine_ls_abs_structure_details 'Flack H D (1983), Acta Cryst. A39, 876-881'
_refine_ls_abs_structure_Flack -0.007(13)
_refine_ls_extinction_method none
_refine_ls_goodness_of_fit_ref 1.059
_refine_ls_hydrogen_treatment constr
_refine_ls_matrix_type full
_refine_ls_number_parameters 424
_refine_ls_number_reflns 6714
_refine_ls_number_restraints 2
_refine_ls_restrained_S_all 1.059
_refine_ls_R_factor_all 0.0268
_refine_ls_R_factor_gt 0.0258
_refine_ls_shift/su_max 0.001
_refine_ls_shift/su_mean 0.000
_refine_ls_structure_factor_coef Fsqd
_refine_ls_weighting_details 'calc w=1/[\s^2^(Fo^2^)+(0.0324P)^2^+0.6977P] where P=(Fo^2^+2Fc^2^)/3'
_refine_ls_weighting_scheme calc
_refine_ls_wR_factor_gt 0.0661
_refine_ls_wR_factor_ref 0.0671
_reflns_number_gt 6549
_reflns_number_total 6714
_reflns_threshold_expression >2\s(I)
_cod_data_source_file c4cc02601b2.cif
_cod_data_source_block mccc
_cod_database_code 7114596
_chemical_oxdiff_formula 'C32 H41 N2 Ni P F6'
_reflns_odcompleteness_completeness 99.85
_reflns_odcompleteness_iscentric 1
_reflns_odcompleteness_theta 66.97
_olex2_refinement_description
;
1. Fixed Uiso
 At 1.2 times of:
  All C(H) groups, All C(H,H) groups
 At 1.5 times of:
  All C(H,H,H) groups
2.a Ternary CH refined with riding coordinates:
 C15(H15), C18(H18), C27(H27), C30(H30)
2.b Secondary CH2 refined with riding coordinates:
 C33(H33A,H33B), C34(H34A,H34B), C35(H35A,H35B), C36(H36A,H36B)
2.c Me refined with riding coordinates:
 C16(H16A,H16B,H16C), C17(H17A,H17B,H17C), C19(H19A,H19B,H19C), C20(H20A,H20B,
 H20C), C28(H28A,H28B,H28C), C29(H29A,H29B,H29C), C31(H31A,H31B,H31C), C32(H32A,
 H32B,H32C)
2.d Aromatic/amide H refined with riding coordinates:
 C2(H2), C3(H3), C4(H4), C5(H5), C6(H6), C7(H7), C8(H8), C11(H11), C12(H12),
 C13(H13), C23(H23), C24(H24), C25(H25)
;

loop_
_space_group_symop_id
_space_group_symop_operation_xyz
1 'x, y, z'
2 'x, -y, z+1/2'
3 'x+1/2, y+1/2, z'
4 'x+1/2, -y+1/2, z+1/2'

loop_
_atom_site_label
_atom_site_type_symbol
_atom_site_fract_x
_atom_site_fract_y
_atom_site_fract_z
_atom_site_U_iso_or_equiv
_atom_site_adp_type
_atom_site_occupancy
_atom_site_symmetry_multiplicity
_atom_site_calc_flag
_atom_site_refinement_flags_posn
C1 C 0.58064(13) 0.28108(11) 0.07626(10) 0.0204(3) Uani 1 1 d .
C2 C 0.48162(14) 0.35090(12) -0.01884(11) 0.0254(4) Uani 1 1 d .
H2 H 0.4256 0.3657 -0.0551 0.031 Uiso 1 1 calc R
C3 C 0.57246(14) 0.39025(12) -0.00416(11) 0.0265(4) Uani 1 1 d .
H3 H 0.5911 0.4377 -0.0279 0.032 Uiso 1 1 calc R
C4 C 0.63652(16) 0.16009(16) 0.28256(13) 0.0398(5) Uani 1 1 d .
H4 H 0.7003 0.1513 0.3123 0.048 Uiso 1 1 calc R
C5 C 0.57948(17) 0.23029(14) 0.28127(12) 0.0357(4) Uani 1 1 d .
H5 H 0.5946 0.2753 0.3127 0.043 Uiso 1 1 calc R
C6 C 0.49363(15) 0.21958(13) 0.22243(13) 0.0329(4) Uani 1 1 d .
H6 H 0.4463 0.2587 0.2042 0.039 Uiso 1 1 calc R
C7 C 0.49158(16) 0.13900(14) 0.19565(12) 0.0346(5) Uani 1 1 d .
H7 H 0.4397 0.1152 0.1612 0.042 Uiso 1 1 calc R
C8 C 0.58100(18) 0.10329(13) 0.23054(13) 0.0372(5) Uani 1 1 d .
H8 H 0.6018 0.0513 0.2219 0.045 Uiso 1 1 calc R
C9 C 0.40716(13) 0.22339(11) 0.02416(11) 0.0228(3) Uani 1 1 d .
C10 C 0.31090(13) 0.23918(12) 0.05633(11) 0.0258(4) Uani 1 1 d .
C11 C 0.23478(15) 0.17932(13) 0.04780(13) 0.0338(4) Uani 1 1 d .
H11 H 0.1695 0.1877 0.0675 0.041 Uiso 1 1 calc R
C12 C 0.25471(16) 0.10832(14) 0.01082(13) 0.0379(5) Uani 1 1 d .
H12 H 0.2032 0.0693 0.0064 0.045 Uiso 1 1 calc R
C13 C 0.35129(15) 0.09448(12) -0.01996(12) 0.0315(4) Uani 1 1 d .
H13 H 0.3642 0.0458 -0.0436 0.038 Uiso 1 1 calc R
C14 C 0.42882(14) 0.15249(12) -0.01582(11) 0.0247(4) Uani 1 1 d .
C15 C 0.28523(14) 0.31616(12) 0.09737(13) 0.0298(4) Uani 1 1 d .
H15 H 0.3513 0.3435 0.1131 0.036 Uiso 1 1 calc R
C16 C 0.22699(16) 0.30382(14) 0.17413(14) 0.0367(5) Uani 1 1 d .
H16A H 0.2126 0.3544 0.1976 0.055 Uiso 1 1 calc R
H16B H 0.2697 0.2729 0.2127 0.055 Uiso 1 1 calc R
H16C H 0.1622 0.2765 0.1602 0.055 Uiso 1 1 calc R
C17 C 0.21934(17) 0.36980(16) 0.03819(16) 0.0466(6) Uani 1 1 d .
H17A H 0.2035 0.4183 0.0652 0.070 Uiso 1 1 calc R
H17B H 0.1552 0.3432 0.0204 0.070 Uiso 1 1 calc R
H17C H 0.2580 0.3814 -0.0080 0.070 Uiso 1 1 calc R
C18 C 0.53050(14) 0.13913(12) -0.05580(12) 0.0285(4) Uani 1 1 d .
H18 H 0.5868 0.1652 -0.0219 0.034 Uiso 1 1 calc R
C19 C 0.55984(18) 0.05177(14) -0.06256(16) 0.0419(5) Uani 1 1 d .
H19A H 0.6244 0.0473 -0.0882 0.063 Uiso 1 1 calc R
H19B H 0.5053 0.0243 -0.0945 0.063 Uiso 1 1 calc R
H19C H 0.5683 0.0288 -0.0092 0.063 Uiso 1 1 calc R
C20 C 0.52507(18) 0.17849(16) -0.14015(13) 0.0410(5) Uani 1 1 d .
H20A H 0.5898 0.1696 -0.1646 0.061 Uiso 1 1 calc R
H20B H 0.5139 0.2344 -0.1345 0.061 Uiso 1 1 calc R
H20C H 0.4682 0.1560 -0.1740 0.061 Uiso 1 1 calc R
C21 C 0.74026(13) 0.36830(10) 0.07806(11) 0.0211(3) Uani 1 1 d .
C22 C 0.76104(13) 0.40906(11) 0.15143(11) 0.0233(4) Uani 1 1 d .
C23 C 0.86481(14) 0.43285(12) 0.17160(12) 0.0289(4) Uani 1 1 d .
H23 H 0.8817 0.4595 0.2203 0.035 Uiso 1 1 calc R
C24 C 0.94216(14) 0.41727(13) 0.12016(14) 0.0332(4) Uani 1 1 d .
H24 H 1.0107 0.4332 0.1347 0.040 Uiso 1 1 calc R
C25 C 0.91919(14) 0.37834(12) 0.04750(13) 0.0311(4) Uani 1 1 d .
H25 H 0.9723 0.3691 0.0133 0.037 Uiso 1 1 calc R
C26 C 0.81718(14) 0.35234(11) 0.02426(12) 0.0252(4) Uani 1 1 d .
C27 C 0.67617(14) 0.43150(12) 0.20600(11) 0.0264(4) Uani 1 1 d .
H27 H 0.6153 0.3973 0.1926 0.032 Uiso 1 1 calc R
C28 C 0.71050(16) 0.42072(13) 0.29616(12) 0.0338(4) Uani 1 1 d .
H28A H 0.6541 0.4355 0.3282 0.051 Uiso 1 1 calc R
H28B H 0.7703 0.4537 0.3105 0.051 Uiso 1 1 calc R
H28C H 0.7287 0.3662 0.3065 0.051 Uiso 1 1 calc R
C29 C 0.64329(17) 0.51718(13) 0.18863(13) 0.0372(5) Uani 1 1 d .
H29A H 0.5892 0.5318 0.2230 0.056 Uiso 1 1 calc R
H29B H 0.6173 0.5222 0.1326 0.056 Uiso 1 1 calc R
H29C H 0.7027 0.5515 0.1993 0.056 Uiso 1 1 calc R
C30 C 0.79418(16) 0.31154(12) -0.05697(12) 0.0308(4) Uani 1 1 d .
H30 H 0.7285 0.2819 -0.0551 0.037 Uiso 1 1 calc R
C31 C 0.7797(2) 0.37266(15) -0.12602(14) 0.0454(5) Uani 1 1 d .
H31A H 0.7655 0.3457 -0.1770 0.068 Uiso 1 1 calc R
H31B H 0.8426 0.4035 -0.1277 0.068 Uiso 1 1 calc R
H31C H 0.7220 0.4070 -0.1165 0.068 Uiso 1 1 calc R
C32 C 0.8798(2) 0.25339(16) -0.07728(14) 0.0420(5) Uani 1 1 d .
H32A H 0.8613 0.2296 -0.1293 0.063 Uiso 1 1 calc R
H32B H 0.8869 0.2129 -0.0363 0.063 Uiso 1 1 calc R
H32C H 0.9451 0.2812 -0.0790 0.063 Uiso 1 1 calc R
C33 C 0.78277(15) 0.11351(13) 0.08143(13) 0.0333(4) Uani 1 1 d .
H33A H 0.7665 0.1224 0.0237 0.040 Uiso 1 1 calc R
H33B H 0.7400 0.0700 0.0985 0.040 Uiso 1 1 calc R
C34 C 0.89865(16) 0.09445(14) 0.09889(13) 0.0360(4) Uani 1 1 d .
H34A H 0.9313 0.0834 0.0489 0.043 Uiso 1 1 calc R
H34B H 0.9083 0.0491 0.1349 0.043 Uiso 1 1 calc R
C35 C 0.94455(14) 0.16924(14) 0.13967(13) 0.0346(4) Uani 1 1 d .
H35A H 1.0041 0.1568 0.1776 0.041 Uiso 1 1 calc R
H35B H 0.9662 0.2068 0.0997 0.041 Uiso 1 1 calc R
C36 C 0.85411(14) 0.20103(12) 0.18333(12) 0.0292(4) Uani 1 1 d .
H36A H 0.8487 0.1739 0.2347 0.035 Uiso 1 1 calc R
H36B H 0.8619 0.2575 0.1934 0.035 Uiso 1 1 calc R
N1 N 0.48714(11) 0.28455(9) 0.02998(9) 0.0210(3) Uani 1 1 d .
N2 N 0.63326(11) 0.34662(9) 0.05329(9) 0.0208(3) Uani 1 1 d .
F1 F 0.44719(11) 0.54886(8) 0.30785(9) 0.0478(3) Uani 1 1 d .
F2 F 0.45174(13) 0.45410(11) 0.40218(9) 0.0615(4) Uani 1 1 d .
F3 F 0.31137(12) 0.53566(10) 0.38406(11) 0.0622(5) Uani 1 1 d .
F4 F 0.29471(12) 0.40761(9) 0.34766(10) 0.0508(3) Uani 1 1 d .
F5 F 0.29274(12) 0.50185(10) 0.25193(10) 0.0554(4) Uani 1 1 d .
F6 F 0.43075(11) 0.42025(9) 0.26967(9) 0.0488(3) Uani 1 1 d .
P1 P 0.37196(4) 0.47700(3) 0.32741(3) 0.03002(11) Uani 1 1 d .
Ni1 Ni 0.62305(2) 0.207784(17) 0.160228(17) 0.02205(7) Uani 1 1 d .
O1 O 0.76277(9) 0.18487(8) 0.12716(8) 0.0266(3) Uani 1 1 d .

loop_
_atom_site_aniso_label
_atom_site_aniso_U_11
_atom_site_aniso_U_22
_atom_site_aniso_U_33
_atom_site_aniso_U_23
_atom_site_aniso_U_13
_atom_site_aniso_U_12
C1 0.0171(7) 0.0222(9) 0.0224(8) -0.0016(6) 0.0036(6) -0.0016(6)
C2 0.0194(8) 0.0276(10) 0.0285(9) 0.0078(7) -0.0028(7) -0.0006(7)
C3 0.0231(8) 0.0244(9) 0.0316(9) 0.0078(7) 0.0005(7) -0.0010(7)
C4 0.0295(10) 0.0608(15) 0.0293(10) 0.0188(10) 0.0038(8) -0.0005(10)
C5 0.0415(11) 0.0416(12) 0.0255(9) -0.0015(8) 0.0127(8) -0.0066(9)
C6 0.0253(9) 0.0408(12) 0.0340(10) 0.0102(9) 0.0115(8) 0.0058(8)
C7 0.0306(10) 0.0414(12) 0.0322(10) 0.0086(9) 0.0051(8) -0.0133(9)
C8 0.0437(11) 0.0300(11) 0.0394(11) 0.0126(9) 0.0138(9) 0.0016(9)
C9 0.0182(8) 0.0254(9) 0.0248(8) 0.0040(7) 0.0014(6) -0.0039(7)
C10 0.0183(8) 0.0327(10) 0.0265(9) 0.0018(8) 0.0019(6) -0.0043(7)
C11 0.0216(9) 0.0426(12) 0.0383(11) -0.0049(9) 0.0079(8) -0.0110(8)
C12 0.0320(10) 0.0434(12) 0.0390(11) -0.0080(10) 0.0080(8) -0.0198(9)
C13 0.0341(10) 0.0300(10) 0.0306(10) -0.0062(8) 0.0036(8) -0.0095(8)
C14 0.0224(8) 0.0288(10) 0.0226(8) 0.0008(7) -0.0009(6) -0.0047(7)
C15 0.0179(8) 0.0322(10) 0.0396(10) 0.0005(8) 0.0046(7) -0.0006(7)
C16 0.0293(10) 0.0422(12) 0.0393(11) -0.0070(9) 0.0080(8) -0.0035(8)
C17 0.0308(11) 0.0503(14) 0.0599(15) 0.0160(12) 0.0114(10) 0.0111(10)
C18 0.0247(9) 0.0311(10) 0.0297(9) -0.0058(8) 0.0023(7) -0.0026(7)
C19 0.0369(11) 0.0353(12) 0.0546(14) -0.0077(10) 0.0109(10) 0.0008(9)
C20 0.0399(11) 0.0533(14) 0.0311(10) -0.0004(10) 0.0118(9) -0.0026(10)
C21 0.0157(7) 0.0200(8) 0.0279(8) 0.0017(7) 0.0021(6) -0.0025(6)
C22 0.0194(8) 0.0203(9) 0.0301(9) 0.0005(7) 0.0010(6) -0.0001(6)
C23 0.0249(9) 0.0248(9) 0.0359(10) -0.0031(8) -0.0050(7) -0.0016(7)
C24 0.0162(8) 0.0316(10) 0.0515(12) -0.0023(9) 0.0005(8) -0.0051(7)
C25 0.0199(8) 0.0302(10) 0.0442(11) -0.0007(8) 0.0091(7) -0.0020(7)
C26 0.0218(8) 0.0216(9) 0.0328(9) 0.0015(7) 0.0053(7) 0.0001(6)
C27 0.0244(8) 0.0282(10) 0.0268(9) -0.0024(7) 0.0029(7) 0.0015(7)
C28 0.0380(11) 0.0340(11) 0.0291(10) -0.0033(8) 0.0006(8) 0.0006(9)
C29 0.0374(11) 0.0375(12) 0.0378(11) 0.0035(9) 0.0112(8) 0.0133(9)
C30 0.0318(9) 0.0304(10) 0.0311(9) -0.0022(8) 0.0084(7) -0.0027(8)
C31 0.0640(15) 0.0391(13) 0.0338(11) 0.0022(10) 0.0080(10) 0.0052(11)
C32 0.0523(13) 0.0379(12) 0.0374(12) -0.0015(9) 0.0142(10) 0.0080(9)
C33 0.0302(10) 0.0331(11) 0.0367(10) -0.0081(8) 0.0040(8) 0.0055(8)
C34 0.0311(10) 0.0413(12) 0.0361(10) -0.0004(9) 0.0056(8) 0.0119(9)
C35 0.0199(9) 0.0405(12) 0.0433(11) 0.0092(9) 0.0026(8) 0.0046(8)
C36 0.0200(8) 0.0290(10) 0.0380(10) 0.0003(8) -0.0009(7) -0.0003(7)
N1 0.0145(6) 0.0236(8) 0.0248(7) 0.0020(6) 0.0002(5) -0.0024(5)
N2 0.0166(6) 0.0224(7) 0.0232(7) 0.0010(6) 0.0005(5) -0.0027(5)
F1 0.0519(8) 0.0383(7) 0.0554(8) -0.0037(6) 0.0171(6) -0.0121(6)
F2 0.0624(10) 0.0759(12) 0.0437(8) 0.0141(8) -0.0129(7) -0.0074(8)
F3 0.0519(8) 0.0601(10) 0.0785(11) -0.0370(8) 0.0300(8) -0.0125(7)
F4 0.0514(8) 0.0439(8) 0.0589(8) 0.0005(7) 0.0149(6) -0.0131(6)
F5 0.0521(8) 0.0555(9) 0.0560(9) 0.0065(7) -0.0128(7) 0.0049(7)
F6 0.0435(7) 0.0450(8) 0.0595(8) -0.0189(7) 0.0147(6) 0.0019(6)
P1 0.0317(2) 0.0288(3) 0.0302(2) -0.0024(2) 0.00646(18) -0.00050(19)
Ni1 0.01834(13) 0.02364(15) 0.02435(14) 0.00374(13) 0.00288(10) 0.00083(12)
O1 0.0199(6) 0.0282(7) 0.0315(7) 0.0015(6) 0.0010(5) 0.0031(5)

loop_
_atom_type_symbol
_atom_type_description
_atom_type_scat_dispersion_real
_atom_type_scat_dispersion_imag
_atom_type_scat_source
C C 0.0181 0.0091 'International Tables Vol C Tables 4.2.6.8 and 6.1.1.4'
H H 0.0000 0.0000 'International Tables Vol C Tables 4.2.6.8 and 6.1.1.4'
N N 0.0311 0.0180 'International Tables Vol C Tables 4.2.6.8 and 6.1.1.4'
F F 0.0727 0.0534 'International Tables Vol C Tables 4.2.6.8 and 6.1.1.4'
P P 0.2955 0.4335 'International Tables Vol C Tables 4.2.6.8 and 6.1.1.4'
Ni Ni -3.0029 0.5091 'International Tables Vol C Tables 4.2.6.8 and 6.1.1.4'
O O 0.0492 0.0322 'International Tables Vol C Tables 4.2.6.8 and 6.1.1.4'

loop_
_exptl_crystal_face_index_h
_exptl_crystal_face_index_k
_exptl_crystal_face_index_l
_exptl_crystal_face_perp_dist
_exptl_oxdiff_crystal_face_indexfrac_h
_exptl_oxdiff_crystal_face_indexfrac_k
_exptl_oxdiff_crystal_face_indexfrac_l
_exptl_oxdiff_crystal_face_x
_exptl_oxdiff_crystal_face_y
_exptl_oxdiff_crystal_face_z
-2 -10 3 0.0354 -1.9956 -10.0090 2.9962 0.1058 -0.2322 0.9465
2 10 -4 0.0295 1.9948 10.0106 -3.9958 -0.1936 0.2636 -0.9549
6 4 5 0.0705 6.0016 3.9947 4.9912 0.3823 -0.6571 -0.5950
-6 0 -7 0.1065 -6.0038 0.0100 -6.9881 -0.4764 0.8606 0.2510
4 -5 -8 0.0346 3.9928 -4.9872 -8.0059 -0.8973 -0.3518 0.1345
-4 5 8 0.0116 -3.9928 4.9872 8.0059 0.8973 0.3518 -0.1345
-6 -7 4 0.0484 -5.9939 -7.0108 4.0036 0.3472 0.2691 0.9163
5 -6 -6 0.0167 4.9943 -5.9906 -6.0088 -0.7651 -0.5566 0.1815
-8 0 4 0.0521 -7.9942 -0.0090 4.0107 0.5362 0.7288 0.4473

loop_
_geom_angle_atom_site_label_1
_geom_angle_atom_site_label_2
_geom_angle_atom_site_label_3
_geom_angle
N1 C1 Ni1 128.34(13)
N2 C1 N1 103.85(15)
N2 C1 Ni1 127.59(12)
C3 C2 N1 106.99(15)
C2 C3 N2 106.94(16)
C5 C4 C8 108.95(19)
C5 C4 Ni1 70.48(12)
C8 C4 Ni1 72.07(12)
C4 C5 C6 106.2(2)
C4 C5 Ni1 71.92(12)
C6 C5 Ni1 65.50(11)
C5 C6 C7 109.09(19)
C5 C6 Ni1 74.87(11)
C7 C6 Ni1 75.28(12)
C6 C7 Ni1 64.96(11)
C8 C7 C6 106.99(19)
C8 C7 Ni1 73.11(12)
C4 C8 Ni1 69.53(12)
C7 C8 C4 108.2(2)
C7 C8 Ni1 70.05(12)
C10 C9 C14 123.39(16)
C10 C9 N1 118.35(16)
C14 C9 N1 118.23(15)
C9 C10 C15 124.03(16)
C11 C10 C9 116.62(18)
C11 C10 C15 119.34(17)
C12 C11 C10 121.32(18)
C11 C12 C13 120.53(18)
C14 C13 C12 120.92(19)
C9 C14 C18 122.47(16)
C13 C14 C9 117.16(17)
C13 C14 C18 120.35(18)
C10 C15 C16 112.93(17)
C10 C15 C17 110.47(18)
C16 C15 C17 109.10(17)
C14 C18 C19 113.46(17)
C14 C18 C20 110.39(16)
C19 C18 C20 110.16(18)
C22 C21 C26 123.12(16)
C22 C21 N2 118.74(15)
C26 C21 N2 117.97(15)
C21 C22 C23 117.29(16)
C21 C22 C27 122.76(15)
C23 C22 C27 119.87(17)
C24 C23 C22 120.77(18)
C23 C24 C25 120.77(17)
C24 C25 C26 121.18(17)
C21 C26 C30 123.35(16)
C25 C26 C21 116.85(17)
C25 C26 C30 119.77(16)
C22 C27 C28 112.60(15)
C22 C27 C29 109.01(16)
C29 C27 C28 110.45(17)
C26 C30 C31 110.75(18)
C26 C30 C32 113.13(17)
C32 C30 C31 108.39(18)
O1 C33 C34 106.56(16)
C33 C34 C35 104.14(16)
C36 C35 C34 102.79(15)
O1 C36 C35 103.69(16)
C1 N1 C2 111.30(14)
C1 N1 C9 125.97(15)
C2 N1 C9 122.39(14)
C1 N2 C3 110.91(14)
C1 N2 C21 127.18(15)
C3 N2 C21 121.75(15)
F1 P1 F3 88.60(8)
F1 P1 F5 89.94(9)
F2 P1 F1 88.89(9)
F2 P1 F3 90.49(10)
F2 P1 F5 178.80(10)
F4 P1 F1 178.22(9)
F4 P1 F2 91.73(9)
F4 P1 F3 89.73(9)
F4 P1 F5 89.42(9)
F5 P1 F3 89.19(10)
F6 P1 F1 90.89(8)
F6 P1 F2 90.76(9)
F6 P1 F3 178.65(10)
F6 P1 F4 90.77(8)
F6 P1 F5 89.56(9)
C1 Ni1 C4 156.37(9)
C1 Ni1 C5 118.77(8)
C1 Ni1 C6 96.13(8)
C1 Ni1 C7 111.22(8)
C1 Ni1 C8 146.77(8)
C1 Ni1 O1 98.10(6)
C4 Ni1 C8 38.41(9)
C5 Ni1 C4 37.60(9)
C5 Ni1 C7 65.15(8)
C5 Ni1 C8 63.89(9)
C6 Ni1 C4 64.74(8)
C6 Ni1 C5 39.63(9)
C6 Ni1 C7 39.76(9)
C6 Ni1 C8 64.43(8)
C7 Ni1 C4 63.62(8)
C7 Ni1 C8 36.83(8)
O1 Ni1 C4 100.32(7)
O1 Ni1 C5 127.29(7)
O1 Ni1 C6 165.03(7)
O1 Ni1 C7 136.03(8)
O1 Ni1 C8 104.84(7)
C33 O1 C36 108.63(14)
C33 O1 Ni1 120.80(11)
C36 O1 Ni1 119.47(11)

loop_
_geom_bond_atom_site_label_1
_geom_bond_atom_site_label_2
_geom_bond_distance
C1 N1 1.368(2)
C1 N2 1.363(2)
C1 Ni1 1.9029(18)
C2 C3 1.343(3)
C2 N1 1.377(2)
C3 N2 1.389(2)
C4 C5 1.390(3)
C4 C8 1.436(4)
C4 Ni1 2.165(2)
C5 C6 1.419(3)
C5 Ni1 2.1471(19)
C6 C7 1.429(3)
C6 Ni1 2.0239(19)
C7 C8 1.378(3)
C7 Ni1 2.1604(19)
C8 Ni1 2.199(2)
C9 C10 1.404(3)
C9 C14 1.403(3)
C9 N1 1.451(2)
C10 C11 1.402(3)
C10 C15 1.512(3)
C11 C12 1.377(3)
C12 C13 1.391(3)
C13 C14 1.391(3)
C14 C18 1.520(3)
C15 C16 1.532(3)
C15 C17 1.533(3)
C18 C19 1.527(3)
C18 C20 1.538(3)
C21 C22 1.398(3)
C21 C26 1.401(2)
C21 N2 1.444(2)
C22 C23 1.401(2)
C22 C27 1.511(2)
C23 C24 1.378(3)
C24 C25 1.377(3)
C25 C26 1.401(3)
C26 C30 1.514(3)
C27 C28 1.527(3)
C27 C29 1.526(3)
C30 C31 1.536(3)
C30 C32 1.527(3)
C33 C34 1.522(3)
C33 O1 1.453(2)
C34 C35 1.525(3)
C35 C36 1.508(3)
C36 O1 1.459(2)
F1 P1 1.5959(14)
F2 P1 1.5850(15)
F3 P1 1.6014(15)
F4 P1 1.5840(14)
F5 P1 1.5980(14)
F6 P1 1.5811(13)
Ni1 O1 1.9473(13)
